data_7106116
loop_
_publ_author_name
'Gregory S. Day'
'Baofei Pan'
'Daniel L. Kellenberger'
'Bruce M. Foxman'
'Christine M. Thomas'

_publ_section_title
;
 Guilty as charged: non-innocent behavior by a pincer ligand featuring a
 central cationic phosphenium donor
;
_journal_name_full Chem.Commun.
_journal_page_first 3634
_journal_paper_doi 10.1039/c0cc05739h
_journal_volume 47
_journal_year 2011
_chemical_formula_moiety 'C38 H32 F6 N2 P4'
_chemical_formula_sum 'C38 H32 F6 N2 P4'
_chemical_formula_weight 754.57
_space_group_IT_number 15
_symmetry_cell_setting monoclinic
_symmetry_space_group_name_Hall '-C 2yc'
_symmetry_space_group_name_H-M 'C 1 2/c 1'
_atom_sites_solution_hydrogens geom
_atom_sites_solution_primary direct
_audit_creation_date 10-07-14
_audit_creation_method CRYSTALS_ver_14.01
_cell_angle_alpha 90
_cell_angle_beta 115.9030(10)
_cell_angle_gamma 90
_cell_formula_units_Z 8
_cell_length_a 20.0011(5)
_cell_length_b 24.3395(6)
_cell_length_c 16.1163(4)
_cell_measurement_reflns_used 8050
_cell_measurement_temperature 120
_cell_measurement_theta_max 30
_cell_measurement_theta_min 3
_cell_volume 7057.5(3)
_computing_cell_refinement 'Apex2 (Bruker AXS, 2006)'
_computing_data_collection 'Apex2 (Bruker AXS, 2006)'
_computing_data_reduction 'Apex2 (Bruker AXS, 2006)'
_computing_molecular_graphics 'CAMERON (Watkin et al., 1996)'
_computing_publication_material 'CRYSTALS (Betteridge et al., 2003)'
_computing_structure_refinement 'CRYSTALS (Betteridge et al., 2003)'
_computing_structure_solution 'SIR92 (Altomare et al., 1994)'
_diffrn_ambient_temperature 120
_diffrn_measured_fraction_theta_full 0.998
_diffrn_measured_fraction_theta_max 0.998
_diffrn_measurement_device Area
_diffrn_measurement_device_type 'Bruker Kappa Apex2'
_diffrn_measurement_method '\f & \w scans'
_diffrn_radiation_monochromator graphite
_diffrn_radiation_type 'Mo K\a'
_diffrn_radiation_wavelength 0.71073
_diffrn_reflns_av_R_equivalents 0.040
_diffrn_reflns_limit_h_max 26
_diffrn_reflns_limit_h_min -28
_diffrn_reflns_limit_k_max 34
_diffrn_reflns_limit_k_min -34
_diffrn_reflns_limit_l_max 22
_diffrn_reflns_limit_l_min -22
_diffrn_reflns_number 76651
_diffrn_reflns_theta_full 29.991
_diffrn_reflns_theta_max 29.991
_diffrn_reflns_theta_min 1.407
_diffrn_standards_number 0
_exptl_absorpt_coefficient_mu 0.277
_exptl_absorpt_correction_T_max 0.93
_exptl_absorpt_correction_T_min 0.88
_exptl_absorpt_correction_type numerical
_exptl_absorpt_process_details
;
Analytical Absorption (De Meulenaer & Tompa, 1965)
;
_exptl_crystal_colour colourless
_exptl_crystal_density_diffrn 1.420
_exptl_crystal_density_method 'not measured'
_exptl_crystal_description prism
_exptl_crystal_F_000 3104
_exptl_crystal_size_max 0.735
_exptl_crystal_size_mid 0.470
_exptl_crystal_size_min 0.246
_refine_diff_density_max 0.69
_refine_diff_density_min -0.87
_refine_ls_extinction_method None
_refine_ls_goodness_of_fit_ref 0.9854
_refine_ls_hydrogen_treatment none
_refine_ls_matrix_type full
_refine_ls_number_parameters 453
_refine_ls_number_reflns 10272
_refine_ls_number_restraints 0
_refine_ls_R_factor_all 0.0502
_refine_ls_R_factor_gt 0.0449
_refine_ls_shift/su_max 0.0156004
_refine_ls_shift/su_mean 0.0021714
_refine_ls_structure_factor_coef Fsqd
_refine_ls_weighting_details
;
Method, part 1, Chebychev polynomial, (Watkin, 1994, Prince, 1982)
[weight] = 1.0/[A~0~*T~0~(x)+A~1~*T~1~(x) ... +A~n-1~]*T~n-1~(x)]
where A~i~ are the Chebychev coefficients listed below and x= Fcalc/Fmax
Method = Robust Weighting (Prince, 1982)
W = [weight] * [1-(deltaF/6*sigmaF)^2^]^2^
A~i~ are:
2.21 2.85 0.726
;
_refine_ls_weighting_scheme calc
_refine_ls_wR_factor_all 0.1062
_refine_ls_wR_factor_gt 0.1038
_refine_ls_wR_factor_ref 0.1062
_reflns_limit_h_max 25
_reflns_limit_h_min -28
_reflns_limit_k_max 34
_reflns_limit_k_min 0
_reflns_limit_l_max 22
_reflns_limit_l_min 0
_reflns_number_gt 9399
_reflns_number_total 10272
_reflns_threshold_expression I>2.0\s(I)
_oxford_diffrn_Wilson_B_factor 1.95
_oxford_diffrn_Wilson_scale 246.26
_oxford_refine_ls_r_factor_ref 0.0502
_oxford_refine_ls_scale 0.052107(5)
_oxford_reflns_number_all 10272
_oxford_reflns_threshold_expression_ref I>-10.0\s(I)
_oxford_structure_analysis_title 'GDAY2_0m in C2/c'
_cod_data_source_file c0cc05739h.txt
_cod_data_source_block 4+
_cod_depositor_comments
;
The following automatic conversions were performed:

'_symmetry_cell_setting' value 'Monoclinic' changed to 'monoclinic'
according to the built-in table from CIF Core dictionary named
'cif_core.dic' version 2.4.1 from 2010-06-29.

Automatic conversion script
Id: cif_fix_values 1646 2011-03-28 12:23:43Z adriana 

The following automatic conversions were performed:

data name '_diffrn_measurement_device-type' was replaced with
'_diffrn_measurement_device_type' as specified in the replacement
file 'data/replacement-values/replacement_tags.lst'.

Automatic conversion script
Id: cif_correct_tags 9268 2022-04-12 08:56:07Z antanas 
;
_cod_original_sg_symbol_H-M 'C 1 2/c 1 '
_cod_database_code 7106116

loop_
_symmetry_equiv_pos_as_xyz
x,y,z
-x,-y,-z
x+1/2,y+1/2,z
-x+1/2,-y+1/2,-z
-x,y,-z+1/2
x,-y,z+1/2
-x+1/2,y+1/2,-z+1/2
x+1/2,-y+1/2,z+1/2

loop_
_atom_site_label
_atom_site_type_symbol
_atom_site_fract_x
_atom_site_fract_y
_atom_site_fract_z
_atom_site_U_iso_or_equiv
_atom_site_occupancy
_atom_site_adp_type
_atom_site_refinement_flags_posn
_atom_site_refinement_flags_adp
_atom_site_refinement_flags_occupancy
_atom_site_disorder_assembly
_atom_site_disorder_group
_oxford_atom_site_special_shape
_atom_site_attached_hydrogens
P1 P 0.735719(17) 0.688777(13) 0.92539(2) 0.0202 1.0000 Uani . . . . . . .
P2 P 0.703406(17) 0.602199(13) 0.86797(2) 0.0213 1.0000 Uani . . . . . . .
P3 P 0.813094(19) 0.690157(14) 0.81245(2) 0.0229 1.0000 Uani . . . . . . .
P4 P 1.0000 0.57978(2) 1.2500 0.0277 1.0000 Uani S T . . . . .
P5 P 1.0000 0.88185(3) 0.7500 0.0758 1.0000 Uani S T . . . . .
F1 F 1.0000 0.64594(5) 1.2500 0.0359 1.0000 Uani S T . . . . .
F2 F 0.98869(8) 0.58021(5) 1.34133(9) 0.0573 1.0000 Uani . . . . . . .
F3 F 0.91198(6) 0.57943(5) 1.19108(9) 0.0526 1.0000 Uani . . . . . . .
F4 F 1.0000 0.51405(6) 1.2500 0.0509 1.0000 Uani S T . . . . .
F5 F 0.93936(12) 0.83523(7) 0.69994(15) 0.0883 1.0000 Uani . . . . . . .
F6 F 1.02121(13) 0.88075(8) 0.66530(16) 0.1001 1.0000 Uani . . . . . . .
F7 F 1.05958(17) 0.92779(8) 0.7982(2) 0.1340 1.0000 Uani . . . . . . .
N1 N 0.66990(6) 0.68461(5) 0.96891(8) 0.0236 1.0000 Uani . . . . . . .
N2 N 0.68484(6) 0.73685(4) 0.84746(8) 0.0225 1.0000 Uani . . . . . . .
C1 C 0.59669(7) 0.70411(6) 0.89934(10) 0.0286 1.0000 Uani . . . . . . .
C2 C 0.61428(7) 0.75130(6) 0.85128(10) 0.0272 1.0000 Uani . . . . . . .
C3 C 0.66676(7) 0.63079(6) 1.00367(9) 0.0242 1.0000 Uani . . . . . . .
C4 C 0.67716(7) 0.58484(5) 0.95792(9) 0.0241 1.0000 Uani . . . . . . .
C5 C 0.67491(8) 0.53182(6) 0.99028(10) 0.0287 1.0000 Uani . . . . . . .
C6 C 0.66191(8) 0.52519(6) 1.06755(10) 0.0316 1.0000 Uani . . . . . . .
C7 C 0.65096(8) 0.57072(7) 1.11200(10) 0.0324 1.0000 Uani . . . . . . .
C8 C 0.65301(8) 0.62356(6) 1.08071(9) 0.0292 1.0000 Uani . . . . . . .
C9 C 0.63006(7) 0.59206(6) 0.75417(9) 0.0252 1.0000 Uani . . . . . . .
C10 C 0.61866(9) 0.63099(6) 0.68643(11) 0.0357 1.0000 Uani . . . . . . .
C11 C 0.56611(10) 0.62120(7) 0.59637(11) 0.0422 1.0000 Uani . . . . . . .
C12 C 0.52488(8) 0.57331(7) 0.57545(11) 0.0386 1.0000 Uani . . . . . . .
C13 C 0.53429(8) 0.53534(7) 0.64309(11) 0.0366 1.0000 Uani . . . . . . .
C14 C 0.58729(8) 0.54415(7) 0.73320(10) 0.0306 1.0000 Uani . . . . . . .
C15 C 0.78034(7) 0.55900(5) 0.88381(9) 0.0240 1.0000 Uani . . . . . . .
C16 C 0.83128(7) 0.54548(6) 0.97377(10) 0.0287 1.0000 Uani . . . . . . .
C17 C 0.89180(8) 0.51242(6) 0.98762(12) 0.0340 1.0000 Uani . . . . . . .
C18 C 0.90181(8) 0.49349(6) 0.91324(13) 0.0375 1.0000 Uani . . . . . . .
C19 C 0.85226(9) 0.50750(6) 0.82380(12) 0.0361 1.0000 Uani . . . . . . .
C20 C 0.79099(8) 0.54040(6) 0.80846(10) 0.0289 1.0000 Uani . . . . . . .
C21 C 0.71054(7) 0.77161(5) 0.79729(8) 0.0223 1.0000 Uani . . . . . . .
C22 C 0.67558(8) 0.82269(6) 0.76693(9) 0.0267 1.0000 Uani . . . . . . .
C23 C 0.69748(8) 0.85740(6) 0.71543(10) 0.0305 1.0000 Uani . . . . . . .
C24 C 0.75347(9) 0.84260(6) 0.69155(10) 0.0333 1.0000 Uani . . . . . . .
C25 C 0.78798(9) 0.79195(6) 0.72022(10) 0.0314 1.0000 Uani . . . . . . .
C26 C 0.76813(7) 0.75622(5) 0.77387(8) 0.0243 1.0000 Uani . . . . . . .
C27 C 0.90954(7) 0.70446(6) 0.89290(9) 0.0255 1.0000 Uani . . . . . . .
C28 C 0.95431(10) 0.74155(8) 0.87469(12) 0.0404 1.0000 Uani . . . . . . .
C29 C 1.02810(10) 0.74894(8) 0.93766(13) 0.0456 1.0000 Uani . . . . . . .
C30 C 1.05801(9) 0.71969(7) 1.01982(12) 0.0389 1.0000 Uani . . . . . . .
C31 C 1.01348(9) 0.68381(8) 1.03966(12) 0.0381 1.0000 Uani . . . . . . .
C32 C 0.93951(8) 0.67602(7) 0.97621(10) 0.0309 1.0000 Uani . . . . . . .
C33 C 0.82049(9) 0.66343(6) 0.71097(10) 0.0308 1.0000 Uani . . . . . . .
C34 C 0.76174(12) 0.66948(9) 0.62336(12) 0.0501 1.0000 Uani . . . . . . .
C35 C 0.76392(15) 0.64416(12) 0.54756(13) 0.0711 1.0000 Uani . . . . . . .
C36 C 0.82495(16) 0.61210(12) 0.55816(14) 0.0709 1.0000 Uani . . . . . . .
C37 C 0.88293(14) 0.60548(10) 0.64482(14) 0.0570 1.0000 Uani . . . . . . .
C38 C 0.88105(10) 0.63074(8) 0.72100(11) 0.0395 1.0000 Uani . . . . . . .
H11 H 0.5662 0.7167 0.9298 0.0345 1.0000 Uiso R . . . . . .
H12 H 0.5706 0.6758 0.8550 0.0332 1.0000 Uiso R . . . . . .
H21 H 0.6207 0.7853 0.8861 0.0325 1.0000 Uiso R . . . . . .
H22 H 0.5751 0.7559 0.7891 0.0327 1.0000 Uiso R . . . . . .
H51 H 0.6836 0.5010 0.9615 0.0345 1.0000 Uiso R . . . . . .
H61 H 0.6604 0.4899 1.0883 0.0380 1.0000 Uiso R . . . . . .
H71 H 0.6420 0.5660 1.1643 0.0397 1.0000 Uiso R . . . . . .
H81 H 0.6463 0.6543 1.1110 0.0349 1.0000 Uiso R . . . . . .
H101 H 0.6465 0.6634 0.7006 0.0430 1.0000 Uiso R . . . . . .
H111 H 0.5611 0.6465 0.5506 0.0516 1.0000 Uiso R . . . . . .
H121 H 0.4906 0.5671 0.5153 0.0459 1.0000 Uiso R . . . . . .
H131 H 0.5052 0.5029 0.6274 0.0439 1.0000 Uiso R . . . . . .
H141 H 0.5938 0.5178 0.7797 0.0369 1.0000 Uiso R . . . . . .
H161 H 0.8244 0.5583 1.0245 0.0345 1.0000 Uiso R . . . . . .
H171 H 0.9257 0.5033 1.0486 0.0416 1.0000 Uiso R . . . . . .
H181 H 0.9426 0.4711 0.9222 0.0454 1.0000 Uiso R . . . . . .
H191 H 0.8593 0.4952 0.7743 0.0428 1.0000 Uiso R . . . . . .
H201 H 0.7578 0.5504 0.7486 0.0341 1.0000 Uiso R . . . . . .
H221 H 0.6377 0.8341 0.7824 0.0323 1.0000 Uiso R . . . . . .
H231 H 0.6742 0.8918 0.6977 0.0369 1.0000 Uiso R . . . . . .
H241 H 0.7691 0.8666 0.6579 0.0404 1.0000 Uiso R . . . . . .
H251 H 0.8256 0.7810 0.7034 0.0373 1.0000 Uiso R . . . . . .
H281 H 0.9354 0.7612 0.8196 0.0492 1.0000 Uiso R . . . . . .
H291 H 1.0577 0.7730 0.9240 0.0561 1.0000 Uiso R . . . . . .
H301 H 1.1068 0.7245 1.0606 0.0472 1.0000 Uiso R . . . . . .
H311 H 1.0330 0.6651 1.0949 0.0458 1.0000 Uiso R . . . . . .
H321 H 0.9093 0.6512 0.9895 0.0385 1.0000 Uiso R . . . . . .
H341 H 0.7199 0.6912 0.6149 0.0599 1.0000 Uiso R . . . . . .
H351 H 0.7245 0.6487 0.4898 0.0858 1.0000 Uiso R . . . . . .
H361 H 0.8260 0.5949 0.5070 0.0843 1.0000 Uiso R . . . . . .
H371 H 0.9235 0.5837 0.6513 0.0681 1.0000 Uiso R . . . . . .
H381 H 0.9201 0.6255 0.7786 0.0466 1.0000 Uiso R . . . . . .

loop_
_atom_site_aniso_label
_atom_site_aniso_U_11
_atom_site_aniso_U_22
_atom_site_aniso_U_33
_atom_site_aniso_U_23
_atom_site_aniso_U_13
_atom_site_aniso_U_12
P1 0.01777(13) 0.02012(14) 0.02012(13) -0.00155(10) 0.00587(11) 0.00013(10)
P2 0.01974(14) 0.02018(14) 0.02165(14) -0.00172(10) 0.00701(11) 0.00078(10)
P3 0.02494(15) 0.02339(15) 0.02051(14) 0.00113(11) 0.01000(12) 0.00370(11)
P4 0.0303(2) 0.0258(2) 0.0321(2) 0.0000 0.0184(2) 0.0000
P5 0.1252(9) 0.0261(3) 0.1380(10) 0.0000 0.1148(9) 0.0000
F1 0.0381(7) 0.0258(6) 0.0481(7) 0.0000 0.0228(6) 0.0000
F2 0.0887(10) 0.0545(7) 0.0500(6) 0.0016(5) 0.0501(7) -0.0047(6)
F3 0.0323(5) 0.0461(6) 0.0697(8) -0.0102(5) 0.0133(5) -0.0034(4)
F4 0.0571(9) 0.0255(6) 0.0802(12) 0.0000 0.0395(9) 0.0000
F5 0.1237(15) 0.0541(8) 0.1395(17) -0.0058(9) 0.1060(14) -0.0128(9)
F6 0.1480(18) 0.0766(11) 0.1412(17) 0.0153(11) 0.1239(16) -0.0063(11)
F7 0.201(3) 0.0547(10) 0.191(3) -0.0246(13) 0.128(2) -0.0535(13)
N1 0.0213(5) 0.0242(5) 0.0258(5) -0.0013(4) 0.0107(4) 0.0004(4)
N2 0.0185(4) 0.0212(5) 0.0264(5) 0.0013(4) 0.0085(4) 0.0026(4)
C1 0.0202(5) 0.0287(6) 0.0360(7) 0.0012(5) 0.0116(5) 0.0026(5)
C2 0.0204(5) 0.0263(6) 0.0338(6) 0.0015(5) 0.0109(5) 0.0042(5)
C3 0.0203(5) 0.0266(6) 0.0243(5) -0.0008(5) 0.0084(4) -0.0019(4)
C4 0.0205(5) 0.0253(6) 0.0252(5) 0.0013(4) 0.0087(4) -0.0003(4)
C5 0.0256(6) 0.0251(6) 0.0337(7) 0.0028(5) 0.0113(5) 0.0008(5)
C6 0.0260(6) 0.0332(7) 0.0325(6) 0.0079(5) 0.0099(5) -0.0024(5)
C7 0.0274(6) 0.0418(8) 0.0269(6) 0.0034(6) 0.0108(5) -0.0057(6)
C8 0.0267(6) 0.0357(7) 0.0251(6) -0.0030(5) 0.0113(5) -0.0050(5)
C9 0.0206(5) 0.0269(6) 0.0249(6) -0.0040(5) 0.0070(5) 0.0010(4)
C10 0.0350(7) 0.0283(6) 0.0289(6) 0.0005(5) 0.0002(6) -0.0005(6)
C11 0.0412(8) 0.0378(8) 0.0292(7) 0.0021(6) -0.0015(6) 0.0053(7)
C12 0.0236(6) 0.0468(9) 0.0317(7) -0.0119(6) -0.0006(5) 0.0048(6)
C13 0.0232(6) 0.0449(8) 0.0382(8) -0.0149(7) 0.0100(6) -0.0085(6)
C14 0.0258(6) 0.0355(7) 0.0309(7) -0.0067(5) 0.0128(5) -0.0069(5)
C15 0.0212(5) 0.0205(5) 0.0286(6) -0.0023(4) 0.0093(5) 0.0001(4)
C16 0.0226(6) 0.0286(6) 0.0306(6) -0.0011(5) 0.0077(5) 0.0009(5)
C17 0.0222(6) 0.0300(7) 0.0419(8) 0.0022(6) 0.0067(5) 0.0019(5)
C18 0.0246(6) 0.0285(7) 0.0582(10) -0.0041(6) 0.0171(7) 0.0031(5)
C19 0.0334(7) 0.0310(7) 0.0480(9) -0.0105(6) 0.0217(7) 0.0008(6)
C20 0.0284(6) 0.0257(6) 0.0323(6) -0.0057(5) 0.0131(5) 0.0006(5)
C21 0.0212(5) 0.0216(5) 0.0205(5) 0.0002(4) 0.0057(4) 0.0005(4)
C22 0.0244(6) 0.0233(6) 0.0278(6) 0.0012(5) 0.0070(5) 0.0030(4)
C23 0.0326(7) 0.0239(6) 0.0281(6) 0.0049(5) 0.0070(5) 0.0039(5)
C24 0.0424(8) 0.0304(7) 0.0272(6) 0.0090(5) 0.0152(6) 0.0035(6)
C25 0.0390(7) 0.0332(7) 0.0262(6) 0.0061(5) 0.0181(6) 0.0067(6)
C26 0.0272(6) 0.0242(6) 0.0208(5) 0.0013(4) 0.0097(4) 0.0045(5)
C27 0.0242(5) 0.0267(6) 0.0258(6) 0.0017(5) 0.0112(5) 0.0016(5)
C28 0.0377(8) 0.0448(9) 0.0338(7) 0.0120(7) 0.0112(6) -0.0086(7)
C29 0.0372(8) 0.0502(10) 0.0454(9) 0.0109(8) 0.0144(7) -0.0140(7)
C30 0.0265(7) 0.0428(8) 0.0399(8) 0.0058(7) 0.0077(6) -0.0039(6)
C31 0.0267(7) 0.0474(9) 0.0346(7) 0.0139(7) 0.0081(6) 0.0024(6)
C32 0.0247(6) 0.0373(7) 0.0301(6) 0.0098(6) 0.0115(5) 0.0020(5)
C33 0.0377(7) 0.0318(7) 0.0250(6) 0.0004(5) 0.0157(5) 0.0090(6)
C34 0.0540(11) 0.0653(12) 0.0257(7) -0.0034(7) 0.0125(7) 0.0276(9)
C35 0.0815(16) 0.0953(19) 0.0254(8) -0.0086(10) 0.0131(9) 0.0445(14)
C36 0.0930(18) 0.0848(17) 0.0346(9) -0.0067(10) 0.0278(11) 0.0444(15)
C37 0.0693(13) 0.0632(13) 0.0435(10) -0.0019(9) 0.0295(10) 0.0314(11)
C38 0.0432(8) 0.0437(8) 0.0332(7) 0.0008(6) 0.0182(7) 0.0153(7)

loop_
_atom_type_symbol
_atom_type_scat_dispersion_real
_atom_type_scat_dispersion_imag
_atom_type_scat_Cromer_Mann_a1
_atom_type_scat_Cromer_Mann_b1
_atom_type_scat_Cromer_Mann_a2
_atom_type_scat_Cromer_Mann_b2
_atom_type_scat_Cromer_Mann_a3
_atom_type_scat_Cromer_Mann_b3
_atom_type_scat_Cromer_Mann_a4
_atom_type_scat_Cromer_Mann_b4
_atom_type_scat_Cromer_Mann_c
_atom_type_scat_source
C 0.0033 0.0016 2.3100 20.8439 1.0200 10.2075 1.5886 0.5687 0.8650 51.6512 0.2156 'International Tables Vol C 4.2.6.8 and 6.1.1.4'
H 0.0000 0.0000 0.4930 10.5109 0.3229 26.1257 0.1402 3.1424 0.0408 57.7998 0.0030 'International Tables Vol C 4.2.6.8 and 6.1.1.4'
N 0.0061 0.0033 12.2126 0.0057 3.1322 9.8933 2.0125 28.9975 1.1663 0.5826 -11.5290 'International Tables Vol C 4.2.6.8 and 6.1.1.4'
F 0.0171 0.0103 3.5392 10.2825 2.6412 4.2944 1.5170 0.2615 1.0243 26.1476 0.2776 'International Tables Vol C 4.2.6.8 and 6.1.1.4'
P 0.1023 0.0942 6.4345 1.9067 4.1791 27.1570 1.7800 0.5260 1.4908 68.1645 1.1149 'International Tables Vol C 4.2.6.8 and 6.1.1.4'

loop_
_geom_angle_atom_site_label_1
_geom_angle_site_symmetry_1
_geom_angle_atom_site_label_2
_geom_angle_site_symmetry_2
_geom_angle_atom_site_label_3
_geom_angle_site_symmetry_3
_geom_angle
_geom_angle_publ_flag
P2 . P1 . N1 . 88.83(4) yes
P2 . P1 . N2 . 111.47(4) yes
N1 . P1 . N2 . 91.36(5) yes
P1 . P2 . C4 . 91.19(4) yes
P1 . P2 . C9 . 120.13(5) yes
C4 . P2 . C9 . 113.32(6) yes
P1 . P2 . C15 . 114.35(4) yes
C4 . P2 . C15 . 106.47(6) yes
C9 . P2 . C15 . 109.46(6) yes
C26 . P3 . C27 . 106.61(6) yes
C26 . P3 . C33 . 103.35(6) yes
C27 . P3 . C33 . 103.30(7) yes
F3 5_757 P4 . F2 5_757 89.13(7) yes
F3 5_757 P4 . F1 . 90.30(5) yes
F2 5_757 P4 . F1 . 89.62(5) yes
F3 5_757 P4 . F2 . 90.88(7) yes
F2 5_757 P4 . F2 . 179.24(10) yes
F1 . P4 . F2 . 89.62(5) yes
F3 5_757 P4 . F3 . 179.40(9) yes
F2 5_757 P4 . F3 . 90.88(7) yes
F1 . P4 . F3 . 90.30(5) yes
F2 . P4 . F3 . 89.13(7) yes
F3 5_757 P4 . F4 . 89.70(5) yes
F2 5_757 P4 . F4 . 90.38(5) yes
F1 . P4 . F4 . 179.993 yes
F2 . P4 . F4 . 90.38(5) yes
F3 . P4 . F4 . 89.70(5) yes
F5 5_756 P5 . F6 5_756 89.02(10) yes
F5 5_756 P5 . F7 5_756 179.38(12) yes
F6 5_756 P5 . F7 5_756 90.39(13) yes
F5 5_756 P5 . F5 . 89.53(15) yes
F6 5_756 P5 . F5 . 89.61(10) yes
F7 5_756 P5 . F5 . 90.65(13) yes
F5 5_756 P5 . F6 . 89.61(10) yes
F6 5_756 P5 . F6 . 178.07(14) yes
F7 5_756 P5 . F6 . 90.98(12) yes
F5 . P5 . F6 . 89.02(10) yes
F5 5_756 P5 . F7 . 90.65(13) yes
F6 5_756 P5 . F7 . 90.98(12) yes
F7 5_756 P5 . F7 . 89.2(2) yes
F5 . P5 . F7 . 179.38(12) yes
F6 . P5 . F7 . 90.39(13) yes
P1 . N1 . C1 . 110.33(9) yes
P1 . N1 . C3 . 112.27(8) yes
C1 . N1 . C3 . 112.97(10) yes
P1 . N2 . C2 . 114.09(9) yes
P1 . N2 . C21 . 125.97(9) yes
C2 . N2 . C21 . 118.21(10) yes
N1 . C1 . C2 . 104.91(10) yes
N1 . C1 . H11 . 110.2 no
C2 . C1 . H11 . 110.6 no
N1 . C1 . H12 . 111.6 no
C2 . C1 . H12 . 109.5 no
H11 . C1 . H12 . 109.9 no
C1 . C2 . N2 . 106.27(10) yes
C1 . C2 . H21 . 110.5 no
N2 . C2 . H21 . 109.7 no
C1 . C2 . H22 . 110.6 no
N2 . C2 . H22 . 109.8 no
H21 . C2 . H22 . 109.9 no
N1 . C3 . C4 . 118.67(12) yes
N1 . C3 . C8 . 121.41(12) yes
C4 . C3 . C8 . 119.92(13) yes
P2 . C4 . C3 . 113.54(10) yes
P2 . C4 . C5 . 125.89(11) yes
C3 . C4 . C5 . 120.16(13) yes
C4 . C5 . C6 . 119.37(14) yes
C4 . C5 . H51 . 120.7 no
C6 . C5 . H51 . 119.9 no
C5 . C6 . C7 . 120.25(14) yes
C5 . C6 . H61 . 118.7 no
C7 . C6 . H61 . 121.1 no
C6 . C7 . C8 . 121.04(14) yes
C6 . C7 . H71 . 119.9 no
C8 . C7 . H71 . 119.1 no
C3 . C8 . C7 . 119.26(14) yes
C3 . C8 . H81 . 119.5 no
C7 . C8 . H81 . 121.2 no
P2 . C9 . C10 . 119.34(11) yes
P2 . C9 . C14 . 120.15(11) yes
C10 . C9 . C14 . 120.44(13) yes
C9 . C10 . C11 . 119.59(15) yes
C9 . C10 . H101 . 120.6 no
C11 . C10 . H101 . 119.9 no
C10 . C11 . C12 . 119.82(16) yes
C10 . C11 . H111 . 118.9 no
C12 . C11 . H111 . 121.2 no
C11 . C12 . C13 . 120.80(14) yes
C11 . C12 . H121 . 119.0 no
C13 . C12 . H121 . 120.2 no
C12 . C13 . C14 . 120.07(15) yes
C12 . C13 . H131 . 119.4 no
C14 . C13 . H131 . 120.5 no
C9 . C14 . C13 . 119.22(15) yes
C9 . C14 . H141 . 120.9 no
C13 . C14 . H141 . 119.9 no
P2 . C15 . C16 . 118.55(10) yes
P2 . C15 . C20 . 121.02(10) yes
C16 . C15 . C20 . 120.40(12) yes
C15 . C16 . C17 . 119.47(14) yes
C15 . C16 . H161 . 120.4 no
C17 . C16 . H161 . 120.1 no
C16 . C17 . C18 . 120.12(14) yes
C16 . C17 . H171 . 118.8 no
C18 . C17 . H171 . 121.1 no
C17 . C18 . C19 . 120.79(14) yes
C17 . C18 . H181 . 120.4 no
C19 . C18 . H181 . 118.8 no
C18 . C19 . C20 . 119.94(15) yes
C18 . C19 . H191 . 120.7 no
C20 . C19 . H191 . 119.4 no
C15 . C20 . C19 . 119.26(14) yes
C15 . C20 . H201 . 120.3 no
C19 . C20 . H201 . 120.4 no
N2 . C21 . C22 . 118.62(12) yes
N2 . C21 . C26 . 122.53(11) yes
C22 . C21 . C26 . 118.82(12) yes
C21 . C22 . C23 . 120.63(13) yes
C21 . C22 . H221 . 120.5 no
C23 . C22 . H221 . 118.9 no
C22 . C23 . C24 . 121.05(13) yes
C22 . C23 . H231 . 118.8 no
C24 . C23 . H231 . 120.1 no
C23 . C24 . C25 . 118.95(13) yes
C23 . C24 . H241 . 120.9 no
C25 . C24 . H241 . 120.1 no
C24 . C25 . C26 . 121.51(14) yes
C24 . C25 . H251 . 119.9 no
C26 . C25 . H251 . 118.6 no
P3 . C26 . C21 . 118.95(10) yes
P3 . C26 . C25 . 122.02(10) yes
C21 . C26 . C25 . 119.02(12) yes
P3 . C27 . C28 . 123.48(11) yes
P3 . C27 . C32 . 117.77(10) yes
C28 . C27 . C32 . 118.74(13) yes
C27 . C28 . C29 . 120.42(14) yes
C27 . C28 . H281 . 120.3 no
C29 . C28 . H281 . 119.3 no
C28 . C29 . C30 . 120.54(15) yes
C28 . C29 . H291 . 119.6 no
C30 . C29 . H291 . 119.8 no
C29 . C30 . C31 . 119.50(15) yes
C29 . C30 . H301 . 120.0 no
C31 . C30 . H301 . 120.5 no
C30 . C31 . C32 . 120.04(14) yes
C30 . C31 . H311 . 119.5 no
C32 . C31 . H311 . 120.5 no
C31 . C32 . C27 . 120.73(14) yes
C31 . C32 . H321 . 120.0 no
C27 . C32 . H321 . 119.3 no
P3 . C33 . C34 . 120.48(12) yes
P3 . C33 . C38 . 120.29(11) yes
C34 . C33 . C38 . 118.76(14) yes
C33 . C34 . C35 . 120.56(17) yes
C33 . C34 . H341 . 120.3 no
C35 . C34 . H341 . 119.1 no
C34 . C35 . C36 . 120.23(19) yes
C34 . C35 . H351 . 119.4 no
C36 . C35 . H351 . 120.3 no
C35 . C36 . C37 . 119.51(17) yes
C35 . C36 . H361 . 119.9 no
C37 . C36 . H361 . 120.5 no
C36 . C37 . C38 . 120.51(18) yes
C36 . C37 . H371 . 118.9 no
C38 . C37 . H371 . 120.6 no
C33 . C38 . C37 . 120.43(16) yes
C33 . C38 . H381 . 120.3 no
C37 . C38 . H381 . 119.3 no

loop_
_geom_bond_atom_site_label_1
_geom_bond_site_symmetry_1
_geom_bond_atom_site_label_2
_geom_bond_site_symmetry_2
_geom_bond_distance
_geom_bond_publ_flag
P1 . P2 . 2.2786(4) yes
P1 . N1 . 1.7441(11) yes
P1 . N2 . 1.6926(11) yes
P2 . C4 . 1.7946(14) yes
P2 . C9 . 1.7961(13) yes
P2 . C15 . 1.7875(13) yes
P3 . C26 . 1.8145(13) yes
P3 . C27 . 1.8271(14) yes
P3 . C33 . 1.8252(14) yes
P4 . F3 5_757 1.5938(11) yes
P4 . F2 5_757 1.5839(11) yes
P4 . F1 . 1.6104(14) yes
P4 . F2 . 1.5839(11) yes
P4 . F3 . 1.5938(11) yes
P4 . F4 . 1.5999(15) yes
P5 . F5 5_756 1.5984(19) yes
P5 . F6 5_756 1.5968(16) yes
P5 . F7 5_756 1.570(2) yes
P5 . F5 . 1.5984(19) yes
P5 . F6 . 1.5968(16) yes
P5 . F7 . 1.570(2) yes
N1 . C1 . 1.4804(17) yes
N1 . C3 . 1.4370(17) yes
N2 . C2 . 1.4816(16) yes
N2 . C21 . 1.4132(16) yes
C1 . C2 . 1.510(2) yes
C1 . H11 . 0.985 no
C1 . H12 . 0.965 no
C2 . H21 . 0.977 no
C2 . H22 . 0.972 no
C3 . C4 . 1.4039(19) yes
C3 . C8 . 1.3952(18) yes
C4 . C5 . 1.4001(19) yes
C5 . C6 . 1.388(2) yes
C5 . H51 . 0.938 no
C6 . C7 . 1.388(2) yes
C6 . H61 . 0.926 no
C7 . C8 . 1.388(2) yes
C7 . H71 . 0.943 no
C8 . H81 . 0.935 no
C9 . C10 . 1.387(2) yes
C9 . C14 . 1.3976(19) yes
C10 . C11 . 1.391(2) yes
C10 . H101 . 0.934 no
C11 . C12 . 1.382(3) yes
C11 . H111 . 0.933 no
C12 . C13 . 1.378(3) yes
C12 . H121 . 0.923 no
C13 . C14 . 1.391(2) yes
C13 . H131 . 0.947 no
C14 . H141 . 0.951 no
C15 . C16 . 1.3993(19) yes
C15 . C20 . 1.3967(19) yes
C16 . C17 . 1.388(2) yes
C16 . H161 . 0.940 no
C17 . C18 . 1.378(2) yes
C17 . H171 . 0.945 no
C18 . C19 . 1.389(3) yes
C18 . H181 . 0.939 no
C19 . C20 . 1.393(2) yes
C19 . H191 . 0.920 no
C20 . H201 . 0.933 no
C21 . C22 . 1.4054(18) yes
C21 . C26 . 1.4106(18) yes
C22 . C23 . 1.383(2) yes
C22 . H221 . 0.938 no
C23 . C24 . 1.381(2) yes
C23 . H231 . 0.940 no
C24 . C25 . 1.390(2) yes
C24 . H241 . 0.938 no
C25 . C26 . 1.4004(19) yes
C25 . H251 . 0.942 no
C27 . C28 . 1.390(2) yes
C27 . C32 . 1.3920(19) yes
C28 . C29 . 1.390(2) yes
C28 . H281 . 0.932 no
C29 . C30 . 1.388(2) yes
C29 . H291 . 0.924 no
C30 . C31 . 1.381(2) yes
C30 . H301 . 0.915 no
C31 . C32 . 1.396(2) yes
C31 . H311 . 0.921 no
C32 . H321 . 0.944 no
C33 . C34 . 1.395(2) yes
C33 . C38 . 1.398(2) yes
C34 . C35 . 1.386(2) yes
C34 . H341 . 0.947 no
C35 . C36 . 1.395(3) yes
C35 . H351 . 0.926 no
C36 . C37 . 1.381(3) yes
C36 . H361 . 0.933 no
C37 . C38 . 1.388(2) yes
C37 . H371 . 0.936 no
C38 . H381 . 0.925 no
